data_7121752
loop_
_publ_author_name
'Teng, Qiaoqiao'
'Wu, Wenqin'
'Duong, Hung A.'
'Huynh, Han Vinh'

_publ_section_title
;
 Ring-expanded N-heterocyclic carbenes as ligands in iron-catalysed
 cross-coupling reactions of arylmagnesium reagents and aryl chlorides.
;
_journal_issue 47
_journal_name_full 'Chemical communications (Cambridge, England)'
_journal_page_first 6044
_journal_page_last 6047
_journal_paper_doi 10.1039/c8cc01808a
_journal_volume 54
_journal_year 2018
_chemical_formula_moiety 'C26 H37 I N2'
_chemical_formula_sum 'C26 H37 I N2'
_chemical_formula_weight 504.47
_space_group_crystal_system monoclinic
_space_group_IT_number 14
_space_group_name_Hall '-P 2yn'
_space_group_name_H-M_alt 'P 1 21/n 1'
_symmetry_space_group_name_Hall '-P 2yn'
_symmetry_space_group_name_H-M 'P 1 21/n 1'
_atom_sites_solution_hydrogens geom
_audit_creation_method SHELXL-2014/7
_audit_update_record
;
2017-11-08 deposited with the CCDC.
2018-05-25 downloaded from the CCDC.
;
_cell_angle_alpha 90
_cell_angle_beta 100.901(2)
_cell_angle_gamma 90
_cell_formula_units_Z 4
_cell_length_a 9.4821(7)
_cell_length_b 14.8496(8)
_cell_length_c 17.7290(12)
_cell_measurement_reflns_used 4510
_cell_measurement_temperature 100(2)
_cell_measurement_theta_max 29.574
_cell_measurement_theta_min 2.340
_cell_volume 2451.3(3)
_computing_cell_refinement 'SHELXTL, Acta Cryst., Sect. A 2008, 64, 112-122.'
_computing_data_collection 'APEX3 v2016.9.0'
_computing_data_reduction 'Saint, APEX v2014.11.0.'
_computing_molecular_graphics Ortep3
_computing_publication_material 'APEX3 v2016.9.0'
_computing_structure_refinement 'SHELXL-2014/7 (Sheldrick, 2014)'
_computing_structure_solution 'SHELXT, Acta Cryst., Sect. A 2015, A71, 3-8.'
_diffrn_ambient_temperature 100(2)
_diffrn_measured_fraction_theta_full 0.999
_diffrn_measured_fraction_theta_max 0.999
_diffrn_measurement_device_type 'Bruker AXS D8 Venture '
_diffrn_measurement_method 'profile data from \q/2\q scans'
_diffrn_radiation_type MoK\a
_diffrn_radiation_wavelength 0.71073
_diffrn_reflns_av_R_equivalents 0.0254
_diffrn_reflns_av_unetI/netI 0.0195
_diffrn_reflns_Laue_measured_fraction_full 0.999
_diffrn_reflns_Laue_measured_fraction_max 0.999
_diffrn_reflns_limit_h_max 13
_diffrn_reflns_limit_h_min -13
_diffrn_reflns_limit_k_max 20
_diffrn_reflns_limit_k_min -19
_diffrn_reflns_limit_l_max 24
_diffrn_reflns_limit_l_min -24
_diffrn_reflns_number 37662
_diffrn_reflns_point_group_measured_fraction_full 0.999
_diffrn_reflns_point_group_measured_fraction_max 0.999
_diffrn_reflns_theta_full 25.242
_diffrn_reflns_theta_max 29.574
_diffrn_reflns_theta_min 2.340
_exptl_absorpt_coefficient_mu 1.320
_exptl_absorpt_correction_T_max 0.755
_exptl_absorpt_correction_T_min 0.580
_exptl_absorpt_correction_type multi-scan
_exptl_absorpt_process_details Sadabs
_exptl_crystal_colour colorless
_exptl_crystal_density_diffrn 1.367
_exptl_crystal_description 'prism frag'
_exptl_crystal_F_000 1040
_exptl_crystal_size_max 0.463
_exptl_crystal_size_mid 0.410
_exptl_crystal_size_min 0.225
_refine_diff_density_max 1.366
_refine_diff_density_min -0.839
_refine_diff_density_rms 0.073
_refine_ls_extinction_coef 0.0015(3)
_refine_ls_extinction_expression Fc^*^=kFc[1+0.001xFc^2^\l^3^/sin(2\q)]^-1/4^
_refine_ls_extinction_method 'SHELXL-2014/7 (Sheldrick 2014'
_refine_ls_goodness_of_fit_ref 1.060
_refine_ls_hydrogen_treatment constr
_refine_ls_matrix_type full
_refine_ls_number_parameters 270
_refine_ls_number_reflns 6892
_refine_ls_number_restraints 0
_refine_ls_restrained_S_all 1.060
_refine_ls_R_factor_all 0.0239
_refine_ls_R_factor_gt 0.0222
_refine_ls_shift/su_max 0.002
_refine_ls_shift/su_mean 0.000
_refine_ls_structure_factor_coef Fsqd
_refine_ls_weighting_details 'w=1/[\s^2^(Fo^2^)+(0.0302P)^2^+1.8889P] where P=(Fo^2^+2Fc^2^)/3'
_refine_ls_weighting_scheme calc
_refine_ls_wR_factor_gt 0.0611
_refine_ls_wR_factor_ref 0.0621
_reflns_Friedel_coverage 0.000
_reflns_number_gt 6452
_reflns_number_total 6892
_reflns_threshold_expression 'I > 2\s(I)'
_cod_data_source_file c8cc01808a2.cif
_cod_data_source_block h396
_cod_depositor_comments 'Adding full bibliography for 7121752--7121754.cif.'
_cod_database_code 7121752
_shelx_space_group_comment
;
The symmetry employed for this shelxl refinement is uniquely defined
by the following loop, which should always be used as a source of
symmetry information in preference to the above space-group names.
They are only intended as comments.
;
_shelx_estimated_absorpt_t_min 0.580
_shelx_estimated_absorpt_t_max 0.755

loop_
_space_group_symop_operation_xyz
'x, y, z'
'-x+1/2, y+1/2, -z+1/2'
'-x, -y, -z'
'x-1/2, -y-1/2, z-1/2'

loop_
_atom_site_label
_atom_site_type_symbol
_atom_site_fract_x
_atom_site_fract_y
_atom_site_fract_z
_atom_site_U_iso_or_equiv
_atom_site_adp_type
_atom_site_occupancy
_atom_site_site_symmetry_order
_atom_site_calc_flag
_atom_site_refinement_flags_posn
_atom_site_refinement_flags_adp
I1 I 0.72679(2) 0.84043(2) 0.11057(2) 0.02018(4) Uani 1 1 d . .
N2 N 0.62759(12) 0.61640(8) 0.30542(6) 0.0131(2) Uani 1 1 d . .
N1 N 0.62042(12) 0.54561(8) 0.18635(6) 0.0118(2) Uani 1 1 d . .
C12 C 0.64313(14) 0.60800(9) 0.38821(7) 0.0124(2) Uani 1 1 d . .
C1 C 0.64372(13) 0.54580(9) 0.26263(7) 0.0122(2) Uani 1 1 d . .
H1 H 0.6743 0.4910 0.2883 0.015 Uiso 1 1 calc R U
C13 C 0.51993(15) 0.61224(10) 0.42071(8) 0.0150(2) Uani 1 1 d . .
C11 C 0.58013(14) 0.40356(9) 0.11482(8) 0.0131(2) Uani 1 1 d . .
C17 C 0.78122(14) 0.60430(9) 0.43339(8) 0.0140(2) Uani 1 1 d . .
C6 C 0.67539(14) 0.47262(9) 0.14583(7) 0.0119(2) Uani 1 1 d . .
C16 C 0.79376(15) 0.60693(10) 0.51314(8) 0.0161(2) Uani 1 1 d . .
H16 H 0.8864 0.6043 0.5448 0.019 Uiso 1 1 calc R U
C7 C 0.81621(14) 0.47876(9) 0.13192(8) 0.0136(2) Uani 1 1 d . .
C15 C 0.67321(16) 0.61341(10) 0.54711(8) 0.0167(3) Uani 1 1 d . .
C2 C 0.53873(15) 0.61451(10) 0.13430(8) 0.0155(2) Uani 1 1 d . .
H2A H 0.4962 0.5853 0.0850 0.019 Uiso 1 1 calc R U
H2B H 0.6064 0.6613 0.1233 0.019 Uiso 1 1 calc R U
C10 C 0.62893(15) 0.33976(9) 0.06770(8) 0.0149(2) Uani 1 1 d . .
H10 H 0.5668 0.2926 0.0457 0.018 Uiso 1 1 calc R U
C14 C 0.53769(16) 0.61443(10) 0.50062(8) 0.0174(3) Uani 1 1 d . .
H14 H 0.4552 0.6167 0.5238 0.021 Uiso 1 1 calc R U
C5 C 0.61929(17) 0.70931(9) 0.27359(8) 0.0175(3) Uani 1 1 d . .
H5A H 0.6933 0.7161 0.2414 0.021 Uiso 1 1 calc R U
H5B H 0.6423 0.7525 0.3167 0.021 Uiso 1 1 calc R U
C18 C 0.92090(15) 0.55155(10) 0.16748(9) 0.0178(3) Uani 1 1 d . .
H18 H 0.8670 0.5954 0.1942 0.021 Uiso 1 1 calc R U
C26 C 0.91330(15) 0.59589(11) 0.39838(9) 0.0192(3) Uani 1 1 d . .
H26A H 0.9983 0.6118 0.4367 0.029 Uiso 1 1 calc R U
H26B H 0.9053 0.6366 0.3543 0.029 Uiso 1 1 calc R U
H26C H 0.9223 0.5337 0.3813 0.029 Uiso 1 1 calc R U
C9 C 0.76769(16) 0.34462(9) 0.05261(8) 0.0156(3) Uani 1 1 d . .
H9 H 0.7993 0.3011 0.0202 0.019 Uiso 1 1 calc R U
C8 C 0.85986(15) 0.41282(10) 0.08484(8) 0.0163(3) Uani 1 1 d . .
H8 H 0.9547 0.4147 0.0747 0.020 Uiso 1 1 calc R U
C21 C 0.43037(15) 0.39583(10) 0.13315(8) 0.0171(3) Uani 1 1 d . .
H21 H 0.4125 0.4509 0.1624 0.020 Uiso 1 1 calc R U
C3 C 0.41912(16) 0.65980(10) 0.16739(9) 0.0192(3) Uani 1 1 d . .
H3A H 0.3686 0.6136 0.1925 0.023 Uiso 1 1 calc R U
H3B H 0.3487 0.6863 0.1248 0.023 Uiso 1 1 calc R U
C4 C 0.47407(17) 0.73370(10) 0.22574(9) 0.0198(3) Uani 1 1 d . .
H4A H 0.4824 0.7909 0.1983 0.024 Uiso 1 1 calc R U
H4B H 0.4041 0.7428 0.2600 0.024 Uiso 1 1 calc R U
C25 C 0.68602(18) 0.62107(12) 0.63308(9) 0.0234(3) Uani 1 1 d . .
H25A H 0.6877 0.6848 0.6477 0.035 Uiso 1 1 calc R U
H25B H 0.7750 0.5920 0.6587 0.035 Uiso 1 1 calc R U
H25C H 0.6037 0.5914 0.6486 0.035 Uiso 1 1 calc R U
C24 C 0.36937(16) 0.61483(12) 0.37413(9) 0.0232(3) Uani 1 1 d . .
H24A H 0.3042 0.5833 0.4020 0.035 Uiso 1 1 calc R U
H24B H 0.3676 0.5853 0.3245 0.035 Uiso 1 1 calc R U
H24C H 0.3385 0.6776 0.3656 0.035 Uiso 1 1 calc R U
C22 C 0.42124(18) 0.31367(13) 0.18470(10) 0.0266(3) Uani 1 1 d . .
H22A H 0.4323 0.2584 0.1561 0.040 Uiso 1 1 calc R U
H22B H 0.3277 0.3132 0.2006 0.040 Uiso 1 1 calc R U
H22C H 0.4979 0.3170 0.2302 0.040 Uiso 1 1 calc R U
C23 C 0.31457(17) 0.39166(14) 0.06047(10) 0.0297(4) Uani 1 1 d . .
H23A H 0.3187 0.4464 0.0301 0.045 Uiso 1 1 calc R U
H23B H 0.2199 0.3870 0.0747 0.045 Uiso 1 1 calc R U
H23C H 0.3309 0.3389 0.0300 0.045 Uiso 1 1 calc R U
C20 C 0.98653(18) 0.60377(12) 0.10802(10) 0.0265(3) Uani 1 1 d . .
H20A H 1.0423 0.5625 0.0820 0.040 Uiso 1 1 calc R U
H20B H 1.0497 0.6512 0.1339 0.040 Uiso 1 1 calc R U
H20C H 0.9096 0.6310 0.0702 0.040 Uiso 1 1 calc R U
C19 C 1.03921(17) 0.50900(13) 0.22822(10) 0.0260(3) Uani 1 1 d . .
H19A H 0.9952 0.4751 0.2652 0.039 Uiso 1 1 calc R U
H19B H 1.1006 0.5565 0.2552 0.039 Uiso 1 1 calc R U
H19C H 1.0972 0.4683 0.2031 0.039 Uiso 1 1 calc R U

loop_
_atom_site_aniso_label
_atom_site_aniso_U_11
_atom_site_aniso_U_22
_atom_site_aniso_U_33
_atom_site_aniso_U_23
_atom_site_aniso_U_13
_atom_site_aniso_U_12
I1 0.02074(6) 0.01859(6) 0.02214(6) 0.00005(3) 0.00644(4) -0.00307(3)
N2 0.0159(5) 0.0134(5) 0.0097(5) -0.0001(4) 0.0014(4) 0.0009(4)
N1 0.0109(5) 0.0138(5) 0.0102(5) -0.0009(4) 0.0005(4) 0.0023(4)
C12 0.0143(6) 0.0133(6) 0.0091(5) -0.0003(4) 0.0006(4) 0.0003(4)
C1 0.0098(5) 0.0146(6) 0.0118(6) -0.0004(4) 0.0009(4) 0.0003(4)
C13 0.0134(6) 0.0181(6) 0.0128(6) 0.0012(5) 0.0010(5) -0.0011(5)
C11 0.0120(5) 0.0158(6) 0.0116(5) -0.0006(4) 0.0021(4) 0.0005(4)
C17 0.0135(6) 0.0140(6) 0.0138(6) 0.0008(4) 0.0013(5) 0.0012(4)
C6 0.0118(5) 0.0148(6) 0.0092(5) -0.0004(4) 0.0026(4) 0.0022(4)
C16 0.0160(6) 0.0170(6) 0.0135(6) 0.0017(5) -0.0016(5) -0.0003(5)
C7 0.0098(5) 0.0182(6) 0.0124(6) 0.0009(5) 0.0007(4) 0.0010(4)
C15 0.0212(7) 0.0171(6) 0.0112(6) 0.0011(5) 0.0014(5) -0.0014(5)
C2 0.0166(6) 0.0174(6) 0.0114(6) 0.0009(5) -0.0002(5) 0.0050(5)
C10 0.0162(6) 0.0156(6) 0.0129(6) -0.0016(4) 0.0027(5) 0.0003(4)
C14 0.0171(6) 0.0220(7) 0.0140(6) 0.0010(5) 0.0047(5) -0.0008(5)
C5 0.0265(7) 0.0129(6) 0.0126(6) 0.0007(5) 0.0020(5) 0.0008(5)
C18 0.0103(6) 0.0227(7) 0.0196(6) -0.0032(5) 0.0008(5) -0.0013(5)
C26 0.0141(6) 0.0253(7) 0.0184(6) -0.0001(5) 0.0038(5) 0.0024(5)
C9 0.0176(6) 0.0179(6) 0.0120(6) 0.0002(4) 0.0045(5) 0.0049(5)
C8 0.0125(6) 0.0216(7) 0.0153(6) 0.0011(5) 0.0042(5) 0.0036(5)
C21 0.0120(6) 0.0216(7) 0.0185(6) -0.0063(5) 0.0050(5) -0.0028(5)
C3 0.0159(6) 0.0240(7) 0.0163(6) 0.0008(5) -0.0002(5) 0.0077(5)
C4 0.0257(7) 0.0180(6) 0.0163(6) 0.0016(5) 0.0055(5) 0.0086(5)
C25 0.0272(8) 0.0313(8) 0.0110(6) 0.0006(5) 0.0021(5) -0.0038(6)
C24 0.0127(6) 0.0372(9) 0.0186(7) 0.0042(6) 0.0001(5) -0.0019(6)
C22 0.0242(7) 0.0324(8) 0.0262(8) 0.0006(7) 0.0126(6) -0.0059(6)
C23 0.0137(6) 0.0493(11) 0.0249(8) -0.0044(7) 0.0004(6) 0.0007(6)
C20 0.0210(7) 0.0298(8) 0.0279(8) 0.0024(6) 0.0026(6) -0.0084(6)
C19 0.0169(7) 0.0377(9) 0.0207(7) -0.0014(6) -0.0034(5) 0.0006(6)

loop_
_atom_type_symbol
_atom_type_description
_atom_type_scat_dispersion_real
_atom_type_scat_dispersion_imag
_atom_type_scat_source
C C 0.0033 0.0016 'International Tables Vol C Tables 4.2.6.8 and 6.1.1.4'
H H 0.0000 0.0000 'International Tables Vol C Tables 4.2.6.8 and 6.1.1.4'
N N 0.0061 0.0033 'International Tables Vol C Tables 4.2.6.8 and 6.1.1.4'
I I -0.4742 1.8119 'International Tables Vol C Tables 4.2.6.8 and 6.1.1.4'

loop_
_geom_angle_atom_site_label_1
_geom_angle_atom_site_label_2
_geom_angle_atom_site_label_3
_geom_angle
C1 N2 C12 120.79(11)
C1 N2 C5 121.50(11)
C12 N2 C5 116.82(11)
C1 N1 C6 119.97(11)
C1 N1 C2 126.50(11)
C6 N1 C2 113.52(10)
C13 C12 C17 121.98(12)
C13 C12 N2 118.65(12)
C17 C12 N2 119.10(12)
N2 C1 N1 124.87(12)
N2 C1 H1 117.6
N1 C1 H1 117.6
C14 C13 C12 118.01(12)
C14 C13 C24 118.38(13)
C12 C13 C24 123.61(13)
C10 C11 C6 117.81(12)
C10 C11 C21 120.30(12)
C6 C11 C21 121.87(12)
C16 C17 C12 117.98(13)
C16 C17 C26 120.12(12)
C12 C17 C26 121.90(12)
C7 C6 C11 122.63(12)
C7 C6 N1 118.72(12)
C11 C6 N1 118.27(11)
C15 C16 C17 121.33(13)
C15 C16 H16 119.3
C17 C16 H16 119.3
C8 C7 C6 117.20(12)
C8 C7 C18 120.07(12)
C6 C7 C18 122.71(12)
C14 C15 C16 119.14(13)
C14 C15 C25 119.13(14)
C16 C15 C25 121.72(13)
N1 C2 C3 113.61(11)
N1 C2 H2A 108.8
C3 C2 H2A 108.8
N1 C2 H2B 108.8
C3 C2 H2B 108.8
H2A C2 H2B 107.7
C9 C10 C11 120.72(13)
C9 C10 H10 119.6
C11 C10 H10 119.6
C15 C14 C13 121.52(13)
C15 C14 H14 119.2
C13 C14 H14 119.2
N2 C5 C4 114.24(12)
N2 C5 H5A 108.7
C4 C5 H5A 108.7
N2 C5 H5B 108.7
C4 C5 H5B 108.7
H5A C5 H5B 107.6
C7 C18 C20 113.11(12)
C7 C18 C19 109.33(13)
C20 C18 C19 110.65(13)
C7 C18 H18 107.9
C20 C18 H18 107.9
C19 C18 H18 107.9
C17 C26 H26A 109.5
C17 C26 H26B 109.5
H26A C26 H26B 109.5
C17 C26 H26C 109.5
H26A C26 H26C 109.5
H26B C26 H26C 109.5
C8 C9 C10 120.17(12)
C8 C9 H9 119.9
C10 C9 H9 119.9
C9 C8 C7 121.46(13)
C9 C8 H8 119.3
C7 C8 H8 119.3
C11 C21 C23 111.98(12)
C11 C21 C22 110.31(12)
C23 C21 C22 110.92(14)
C11 C21 H21 107.8
C23 C21 H21 107.8
C22 C21 H21 107.8
C2 C3 C4 113.12(13)
C2 C3 H3A 109.0
C4 C3 H3A 109.0
C2 C3 H3B 109.0
C4 C3 H3B 109.0
H3A C3 H3B 107.8
C5 C4 C3 111.32(12)
C5 C4 H4A 109.4
C3 C4 H4A 109.4
C5 C4 H4B 109.4
C3 C4 H4B 109.4
H4A C4 H4B 108.0
C15 C25 H25A 109.5
C15 C25 H25B 109.5
H25A C25 H25B 109.5
C15 C25 H25C 109.5
H25A C25 H25C 109.5
H25B C25 H25C 109.5
C13 C24 H24A 109.5
C13 C24 H24B 109.5
H24A C24 H24B 109.5
C13 C24 H24C 109.5
H24A C24 H24C 109.5
H24B C24 H24C 109.5
C21 C22 H22A 109.5
C21 C22 H22B 109.5
H22A C22 H22B 109.5
C21 C22 H22C 109.5
H22A C22 H22C 109.5
H22B C22 H22C 109.5
C21 C23 H23A 109.5
C21 C23 H23B 109.5
H23A C23 H23B 109.5
C21 C23 H23C 109.5
H23A C23 H23C 109.5
H23B C23 H23C 109.5
C18 C20 H20A 109.5
C18 C20 H20B 109.5
H20A C20 H20B 109.5
C18 C20 H20C 109.5
H20A C20 H20C 109.5
H20B C20 H20C 109.5
C18 C19 H19A 109.5
C18 C19 H19B 109.5
H19A C19 H19B 109.5
C18 C19 H19C 109.5
H19A C19 H19C 109.5
H19B C19 H19C 109.5

loop_
_geom_bond_atom_site_label_1
_geom_bond_atom_site_label_2
_geom_bond_distance
N2 C1 1.3199(17)
N2 C12 1.4527(17)
N2 C5 1.4870(18)
N1 C1 1.3285(17)
N1 C6 1.4505(16)
N1 C2 1.4926(17)
C12 C13 1.3983(19)
C12 C17 1.4008(18)
C1 H1 0.9500
C13 C14 1.3950(19)
C13 C24 1.5086(19)
C11 C10 1.3984(18)
C11 C6 1.4078(18)
C11 C21 1.5199(18)
C17 C16 1.3969(19)
C17 C26 1.5045(19)
C6 C7 1.4059(18)
C16 C15 1.393(2)
C16 H16 0.9500
C7 C8 1.3991(19)
C7 C18 1.5213(19)
C15 C14 1.389(2)
C15 C25 1.510(2)
C2 C3 1.528(2)
C2 H2A 0.9900
C2 H2B 0.9900
C10 C9 1.393(2)
C10 H10 0.9500
C14 H14 0.9500
C5 C4 1.518(2)
C5 H5A 0.9900
C5 H5B 0.9900
C18 C20 1.532(2)
C18 C19 1.536(2)
C18 H18 1.0000
C26 H26A 0.9800
C26 H26B 0.9800
C26 H26C 0.9800
C9 C8 1.388(2)
C9 H9 0.9500
C8 H8 0.9500
C21 C23 1.528(2)
C21 C22 1.537(2)
C21 H21 1.0000
C3 C4 1.530(2)
C3 H3A 0.9900
C3 H3B 0.9900
C4 H4A 0.9900
C4 H4B 0.9900
C25 H25A 0.9800
C25 H25B 0.9800
C25 H25C 0.9800
C24 H24A 0.9800
C24 H24B 0.9800
C24 H24C 0.9800
C22 H22A 0.9800
C22 H22B 0.9800
C22 H22C 0.9800
C23 H23A 0.9800
C23 H23B 0.9800
C23 H23C 0.9800
C20 H20A 0.9800
C20 H20B 0.9800
C20 H20C 0.9800
C19 H19A 0.9800
C19 H19B 0.9800
C19 H19C 0.9800

loop_
_geom_torsion_atom_site_label_1
_geom_torsion_atom_site_label_2
_geom_torsion_atom_site_label_3
_geom_torsion_atom_site_label_4
_geom_torsion
C1 N2 C12 C13 -107.27(15)
C5 N2 C12 C13 83.39(16)
C1 N2 C12 C17 78.57(17)
C5 N2 C12 C17 -90.78(15)
C12 N2 C1 N1 174.39(12)
C5 N2 C1 N1 -16.8(2)
C6 N1 C1 N2 164.28(12)
C2 N1 C1 N2 -16.5(2)
C17 C12 C13 C14 1.2(2)
N2 C12 C13 C14 -172.81(12)
C17 C12 C13 C24 -179.01(14)
N2 C12 C13 C24 7.0(2)
C13 C12 C17 C16 -1.4(2)
N2 C12 C17 C16 172.60(12)
C13 C12 C17 C26 177.43(13)
N2 C12 C17 C26 -8.6(2)
C10 C11 C6 C7 -0.8(2)
C21 C11 C6 C7 177.44(13)
C10 C11 C6 N1 172.06(12)
C21 C11 C6 N1 -9.73(19)
C1 N1 C6 C7 -86.81(16)
C2 N1 C6 C7 93.87(14)
C1 N1 C6 C11 100.07(15)
C2 N1 C6 C11 -79.24(15)
C12 C17 C16 C15 -0.3(2)
C26 C17 C16 C15 -179.08(13)
C11 C6 C7 C8 0.3(2)
N1 C6 C7 C8 -172.49(12)
C11 C6 C7 C18 -177.94(13)
N1 C6 C7 C18 9.26(19)
C17 C16 C15 C14 2.0(2)
C17 C16 C15 C25 -176.83(14)
C1 N1 C2 C3 -30.07(19)
C6 N1 C2 C3 149.19(12)
C6 C11 C10 C9 0.4(2)
C21 C11 C10 C9 -177.89(13)
C16 C15 C14 C13 -2.2(2)
C25 C15 C14 C13 176.66(14)
C12 C13 C14 C15 0.7(2)
C24 C13 C14 C15 -179.17(14)
C1 N2 C5 C4 78.51(16)
C12 N2 C5 C4 -112.23(13)
C8 C7 C18 C20 54.94(18)
C6 C7 C18 C20 -126.85(15)
C8 C7 C18 C19 -68.84(17)
C6 C7 C18 C19 109.37(15)
C11 C10 C9 C8 0.5(2)
C10 C9 C8 C7 -1.0(2)
C6 C7 C8 C9 0.6(2)
C18 C7 C8 C9 178.88(13)
C10 C11 C21 C23 -55.47(19)
C6 C11 C21 C23 126.36(15)
C10 C11 C21 C22 68.59(17)
C6 C11 C21 C22 -109.58(15)
N1 C2 C3 C4 79.45(15)
N2 C5 C4 C3 -47.74(17)
C2 C3 C4 C5 -35.92(17)
